data_7232622
loop_
_publ_author_name
'Yokomori, So'
'Ueda, Akira'
'Higashino, Toshiki'
'Kumai, Reiji'
'Murakami, Youichi'
'Mori, Hatsumi'

_publ_section_title
;
 Construction of three-dimensional anionic molecular frameworks based on
 hydrogen-bonded metal dithiolene complexes and the crystal solvent effect
;
_journal_issue 18
_journal_name_full CrystEngComm
_journal_page_first 2940
_journal_paper_doi 10.1039/C9CE00364A
_journal_volume 21
_journal_year 2019
_chemical_formula_moiety 'C40 H38 Au O5 P S4'
_chemical_formula_sum 'C40 H38 Au O5 P S4'
_chemical_formula_weight 954.92
_chemical_properties_physical Air-sensitive
_space_group_crystal_system triclinic
_space_group_IT_number 2
_space_group_name_Hall '-P 1'
_space_group_name_H-M_alt 'P -1'
_symmetry_space_group_name_Hall '-P 1'
_symmetry_space_group_name_H-M 'P -1'
_atom_sites_solution_hydrogens geom
_atom_sites_solution_primary direct
_atom_sites_solution_secondary difmap
_audit_update_record
;
2019-04-01 deposited with the CCDC.    2019-04-08 downloaded from the CCDC.
;
_cell_angle_alpha 65.051(8)
_cell_angle_beta 80.380(13)
_cell_angle_gamma 79.305(14)
_cell_formula_units_Z 2
_cell_length_a 10.783(3)
_cell_length_b 14.172(4)
_cell_length_c 16.481(5)
_cell_measurement_reflns_used 5326
_cell_measurement_temperature 293
_cell_measurement_theta_max 27.48
_cell_measurement_theta_min 3.11
_cell_volume 2232.7(11)
_computing_cell_refinement CrystalClear
_computing_data_collection 'CrystalClear (Rigaku Inc., 2008)'
_computing_data_reduction CrystalClear
_computing_molecular_graphics 'CrystalStructure 4.3'
_computing_publication_material 'CrystalStructure 4.3 (Rigaku, 2019)'
_computing_structure_refinement 'SHELXL Version 2018/3 (Sheldrick, 2008)'
_computing_structure_solution 'Il Milione (Burla, et al., 2007)'
_diffrn_ambient_temperature 293
_diffrn_detector_area_resol_mean 14.629
_diffrn_measured_fraction_theta_full 0.974
_diffrn_measured_fraction_theta_max 0.963
_diffrn_measurement_device_type 'Rigaku Mercury70'
_diffrn_measurement_method \w
_diffrn_radiation_type 'Mo K\a'
_diffrn_radiation_wavelength 0.71073
_diffrn_reflns_av_R_equivalents 0.0321
_diffrn_reflns_av_unetI/netI 0.0590
_diffrn_reflns_Laue_measured_fraction_full 0.974
_diffrn_reflns_Laue_measured_fraction_max 0.963
_diffrn_reflns_limit_h_max 10
_diffrn_reflns_limit_h_min -13
_diffrn_reflns_limit_k_max 17
_diffrn_reflns_limit_k_min -15
_diffrn_reflns_limit_l_max 20
_diffrn_reflns_limit_l_min -20
_diffrn_reflns_number 16221
_diffrn_reflns_point_group_measured_fraction_full 0.974
_diffrn_reflns_point_group_measured_fraction_max 0.963
_diffrn_reflns_theta_full 25.242
_diffrn_reflns_theta_max 26.499
_diffrn_reflns_theta_min 3.109
_diffrn_standards_number 0
_exptl_absorpt_coefficient_mu 3.566
_exptl_absorpt_correction_T_max 0.490
_exptl_absorpt_correction_T_min 0.382
_exptl_absorpt_correction_type multi-scan
_exptl_absorpt_process_details 'REQAB (Rigaku, 1998)'
_exptl_crystal_colour yellow
_exptl_crystal_density_diffrn 1.420
_exptl_crystal_density_method 'not measured'
_exptl_crystal_description plate
_exptl_crystal_F_000 952.00
_exptl_crystal_recrystallization_method 'Re-crystallisation from solvent: acetone/diethyl ether'
_exptl_crystal_size_max 0.200
_exptl_crystal_size_mid 0.200
_exptl_crystal_size_min 0.200
_refine_diff_density_max 1.01
_refine_diff_density_min -1.21
_refine_ls_extinction_method none
_refine_ls_goodness_of_fit_ref 0.994
_refine_ls_hydrogen_treatment constr
_refine_ls_number_parameters 518
_refine_ls_number_reflns 8926
_refine_ls_number_restraints 98
_refine_ls_R_factor_all 0.0614
_refine_ls_R_factor_gt 0.0431
_refine_ls_shift/su_max 0.000
_refine_ls_structure_factor_coef Fsqd
_refine_ls_weighting_details 'w = 1/[\s^2^(Fo^2^)+(0.0474P)^2^] where P=(Fo^2^+2Fc^2^)/3'
_refine_ls_weighting_scheme calc
_refine_ls_wR_factor_gt 0.1028
_refine_ls_wR_factor_ref 0.1154
_reflns_Friedel_coverage 0.000
_reflns_number_gt 6222
_reflns_number_total 8926
_reflns_threshold_expression F^2^>2.0\s(F^2^)
_cod_data_source_file c9ce00364a2.cif
_cod_data_source_block SY70720_4_20170722
_cod_depositor_comments 'Adding full bibliography for 7232619--7232622.cif.'
_cod_original_cell_volume 2232.8(11)
_cod_database_code 7232622

loop_
_space_group_symop_id
_space_group_symop_operation_xyz
1 +X,+Y,+Z
2 -X,-Y,-Z

loop_
_atom_site_label
_atom_site_type_symbol
_atom_site_fract_x
_atom_site_fract_y
_atom_site_fract_z
_atom_site_U_iso_or_equiv
_atom_site_adp_type
_atom_site_occupancy
_atom_site_site_symmetry_order
_atom_site_calc_flag
_atom_site_refinement_flags_posn
_atom_site_refinement_flags_adp
_atom_site_refinement_flags_occupancy
_atom_site_disorder_assembly
_atom_site_disorder_group
Au1 Au 1.000000 1.000000 0.500000 0.05393(11) Uani 1 2 d S . P . .
Au2 Au 0.500000 0.500000 1.000000 0.05331(11) Uani 1 2 d S . P . .
S1 S 1.18459(13) 0.88457(11) 0.51777(13) 0.0725(5) Uani 1 1 d . . . . .
S2 S 0.88366(13) 0.86740(10) 0.52309(11) 0.0621(4) Uani 1 1 d . . . . .
S3 S 0.68800(13) 0.48196(13) 0.91293(9) 0.0638(4) Uani 1 1 d . . . . .
S4 S 0.38675(13) 0.49290(16) 0.89658(11) 0.0825(6) Uani 1 1 d . . . . .
P1 P 0.71779(17) 0.87074(12) 0.81386(12) 0.0755(5) Uani 1 1 d . . . . .
O1 O 1.2716(3) 0.4953(2) 0.5826(2) 0.0479(8) Uani 1 1 d . . . . .
O2 O 1.0264(3) 0.4746(3) 0.5979(2) 0.0554(9) Uani 1 1 d . . . . .
O3 O 0.5299(3) 0.4773(3) 0.5880(2) 0.0661(11) Uani 1 1 d . . . . .
O4 O 0.7714(3) 0.4716(3) 0.6015(2) 0.0591(10) Uani 1 1 d . . . . .
O5 O 1.2442(5) 0.2961(4) 0.6979(4) 0.0977(15) Uani 1 1 d . . . . .
C1 C 1.1304(5) 0.7664(4) 0.5398(4) 0.0511(12) Uani 1 1 d . . . . .
C2 C 1.2193(4) 0.6762(4) 0.5553(3) 0.0498(12) Uani 1 1 d . . . . .
C3 C 1.1810(4) 0.5814(3) 0.5736(3) 0.0400(10) Uani 1 1 d . . . . .
C4 C 1.0530(4) 0.5717(4) 0.5784(3) 0.0427(11) Uani 1 1 d . . . . .
C5 C 0.9653(5) 0.6612(4) 0.5626(4) 0.0487(12) Uani 1 1 d . . . . .
C6 C 1.0023(5) 0.7570(4) 0.5431(3) 0.0483(12) Uani 1 1 d . . . . .
C7 C 0.6343(5) 0.4785(4) 0.8183(3) 0.0498(12) Uani 1 1 d . . . . .
C8 C 0.7233(5) 0.4747(4) 0.7475(3) 0.0473(12) Uani 1 1 d . . . . .
C9 C 0.6841(4) 0.4746(4) 0.6723(3) 0.0455(11) Uani 1 1 d . . . . .
C10 C 0.5562(4) 0.4778(4) 0.6665(3) 0.0455(11) Uani 1 1 d . . . . .
C11 C 0.4682(4) 0.4820(5) 0.7351(4) 0.0565(14) Uani 1 1 d . . . . .
C12 C 0.5062(5) 0.4825(4) 0.8123(3) 0.0503(12) Uani 1 1 d . . . . .
C13 C 0.8476(6) 0.7699(5) 0.8369(4) 0.0730(17) Uani 1 1 d . . . . .
C14 C 0.9225(8) 0.7505(7) 0.7681(6) 0.105(3) Uani 1 1 d . . . . .
H14 H 0.903541 0.788450 0.708933 0.127 Uiso 1 1 calc R U . . .
C15 C 1.0247(9) 0.6749(8) 0.7874(7) 0.141(4) Uani 1 1 d . . . . .
H15 H 1.072829 0.660457 0.740687 0.169 Uiso 1 1 calc R U . . .
C16 C 1.0586(9) 0.6213(9) 0.8699(8) 0.145(5) Uani 1 1 d . . . . .
H16 H 1.128927 0.570101 0.880859 0.173 Uiso 1 1 calc R U . . .
C17 C 0.9896(11) 0.6420(8) 0.9375(7) 0.157(5) Uani 1 1 d . . . . .
H17 H 1.014476 0.606351 0.995369 0.188 Uiso 1 1 calc R U . . .
C18 C 0.8833(8) 0.7146(6) 0.9231(5) 0.119(3) Uani 1 1 d . . . . .
H18 H 0.835425 0.726700 0.971030 0.142 Uiso 1 1 calc R U . . .
C19A C 0.6177(13) 0.8515(6) 0.9159(8) 0.063(4) Uani 0.55(2) 1 d D U P A 1
C20A C 0.6509(16) 0.8880(10) 0.9736(9) 0.094(5) Uani 0.55(2) 1 d D U P A 1
H20 H 0.722412 0.921720 0.960485 0.112 Uiso 0.55(2) 1 calc R U P A 1
C21A C 0.5700(19) 0.8712(12) 1.0538(13) 0.146(8) Uani 0.55(2) 1 d D U P A 1
H21 H 0.585890 0.893727 1.096111 0.175 Uiso 0.55(2) 1 calc R U P A 1
C22A C 0.465(2) 0.8195(10) 1.0673(12) 0.132(7) Uani 0.55(2) 1 d D U P A 1
H22 H 0.414427 0.809527 1.121062 0.159 Uiso 0.55(2) 1 calc R U P A 1
C23A C 0.4256(19) 0.7815(10) 1.0142(13) 0.136(7) Uani 0.55(2) 1 d D U P A 1
H23 H 0.353595 0.748086 1.028522 0.163 Uiso 0.55(2) 1 calc R U P A 1
C24A C 0.5074(16) 0.7992(9) 0.9349(11) 0.103(6) Uani 0.55(2) 1 d D U P A 1
H24 H 0.489783 0.776358 0.893261 0.124 Uiso 0.55(2) 1 calc R U P A 1
C19B C 0.6566(15) 0.8614(11) 0.9274(13) 0.108(9) Uani 0.45(2) 1 d D U P A 2
C20B C 0.6911(16) 0.9128(14) 0.9736(14) 0.133(10) Uani 0.45(2) 1 d D U P A 2
H20A H 0.751662 0.958920 0.948925 0.159 Uiso 0.45(2) 1 calc R U P A 2
C21B C 0.6281(19) 0.8905(14) 1.0612(14) 0.131(9) Uani 0.45(2) 1 d D U P A 2
H21A H 0.646501 0.922420 1.096067 0.157 Uiso 0.45(2) 1 calc R U P A 2
C22B C 0.5384(19) 0.8206(12) 1.0946(13) 0.110(8) Uani 0.45(2) 1 d D U P A 2
H22A H 0.500391 0.808584 1.152440 0.132 Uiso 0.45(2) 1 calc R U P A 2
C23B C 0.500(2) 0.7683(14) 1.0539(15) 0.130(9) Uani 0.45(2) 1 d D U P A 2
H23A H 0.439260 0.722589 1.080255 0.157 Uiso 0.45(2) 1 calc R U P A 2
C24B C 0.5620(18) 0.7903(13) 0.9673(15) 0.120(8) Uani 0.45(2) 1 d D U P A 2
H24A H 0.541169 0.757573 0.933836 0.144 Uiso 0.45(2) 1 calc R U P A 2
C25 C 0.7728(7) 0.9979(5) 0.7649(4) 0.0759(18) Uani 1 1 d . . . . .
C26 C 0.6852(8) 1.0844(6) 0.7551(6) 0.119(3) Uani 1 1 d . . . . .
H26 H 0.600000 1.077729 0.774688 0.143 Uiso 1 1 calc R U . . .
C27 C 0.7278(12) 1.1836(7) 0.7145(7) 0.144(4) Uani 1 1 d . . . . .
H27 H 0.669739 1.243079 0.708178 0.173 Uiso 1 1 calc R U . . .
C28 C 0.8480(13) 1.1943(8) 0.6852(7) 0.140(4) Uani 1 1 d . . . . .
H28 H 0.873260 1.260981 0.657909 0.168 Uiso 1 1 calc R U . . .
C29 C 0.9353(10) 1.1088(8) 0.6945(6) 0.119(3) Uani 1 1 d . . . . .
H29 H 1.020296 1.116912 0.675184 0.143 Uiso 1 1 calc R U . . .
C30 C 0.8970(8) 1.0072(6) 0.7338(5) 0.093(2) Uani 1 1 d . . . . .
H30 H 0.955170 0.948361 0.738127 0.111 Uiso 1 1 calc R U . . .
C31 C 0.6263(6) 0.8584(5) 0.7391(5) 0.094(2) Uani 1 1 d . . . . .
C32 C 0.5683(9) 0.9468(6) 0.6726(7) 0.134(3) Uani 1 1 d . . . . .
H32 H 0.581929 1.013188 0.664587 0.161 Uiso 1 1 calc R U . . .
C33 C 0.4916(13) 0.9371(9) 0.6191(10) 0.201(7) Uani 1 1 d . . . . .
H33 H 0.451727 0.996508 0.575761 0.242 Uiso 1 1 calc R U . . .
C34 C 0.4748(13) 0.8436(10) 0.6292(11) 0.204(8) Uani 1 1 d . . . . .
H34 H 0.415317 0.836537 0.597960 0.245 Uiso 1 1 calc R U . . .
C35 C 0.5422(12) 0.7581(8) 0.6840(9) 0.159(5) Uani 1 1 d . . . . .
H35 H 0.539341 0.693314 0.683161 0.191 Uiso 1 1 calc R U . . .
C36 C 0.6160(10) 0.7645(7) 0.7418(8) 0.139(4) Uani 1 1 d . . . . .
H36 H 0.658359 0.703882 0.782411 0.167 Uiso 1 1 calc R U . . .
C37 C 1.1436(12) 0.2779(9) 0.7695(7) 0.158(4) Uani 1 1 d . . . . .
C38 C 1.1341(12) 0.3483(10) 0.8126(7) 0.165(5) Uani 1 1 d . . . . .
C39 C 1.2633(14) 0.2289(9) 0.6532(9) 0.169(5) Uani 1 1 d . . . . .
C40 C 1.3720(13) 0.2505(8) 0.5838(9) 0.167(5) Uani 1 1 d . . . . .
H1 H 1.246498 0.441999 0.623901 0.058 Uiso 1 1 d . U . . .
H2A H 0.953700 0.477399 0.587000 0.065 Uiso 1 1 d . U . . .
H2 H 1.304199 0.683301 0.552100 0.058 Uiso 1 1 d . U . . .
H3 H 0.465600 0.449800 0.598201 0.079 Uiso 1 1 d . U . . .
H4 H 0.735499 0.464100 0.564800 0.069 Uiso 1 1 d . U . . .
H5 H 0.880000 0.656301 0.565901 0.054 Uiso 1 1 d . U . . .
H8 H 0.808201 0.471800 0.751400 0.055 Uiso 1 1 d . U . . .
H11 H 0.382400 0.483000 0.731900 0.067 Uiso 1 1 d . U . . .
H37A H 1.153801 0.209100 0.814800 0.189 Uiso 1 1 d . U . . .
H37B H 1.061100 0.289700 0.745800 0.189 Uiso 1 1 d . U . . .
H38A H 1.116600 0.421901 0.767500 0.180 Uiso 1 1 d . U . . .
H38B H 1.211601 0.342400 0.835200 0.180 Uiso 1 1 d . U . . .
H38C H 1.065300 0.337600 0.859100 0.180 Uiso 1 1 d . U . . .
H39A H 1.194801 0.235000 0.622901 0.215 Uiso 1 1 d . U . . .
H39B H 1.283501 0.156500 0.695701 0.215 Uiso 1 1 d . U . . .
H40A H 1.454399 0.237599 0.612700 0.202 Uiso 1 1 d . U . . .
H40B H 1.367001 0.321501 0.541400 0.202 Uiso 1 1 d . U . . .
H40C H 1.387800 0.204200 0.553101 0.202 Uiso 1 1 d . U . . .

loop_
_atom_site_aniso_label
_atom_site_aniso_U_11
_atom_site_aniso_U_22
_atom_site_aniso_U_33
_atom_site_aniso_U_23
_atom_site_aniso_U_13
_atom_site_aniso_U_12
Au1 0.0498(2) 0.04872(18) 0.0638(2) -0.02109(15) -0.01386(14) -0.00420(13)
Au2 0.04607(19) 0.0778(2) 0.04103(17) -0.02995(15) -0.00540(12) -0.00397(14)
S1 0.0469(9) 0.0545(8) 0.1189(14) -0.0340(9) -0.0215(8) -0.0035(6)
S2 0.0465(8) 0.0507(8) 0.0889(11) -0.0263(7) -0.0161(7) -0.0019(6)
S3 0.0465(8) 0.1099(12) 0.0474(8) -0.0450(8) -0.0076(6) -0.0041(7)
S4 0.0406(8) 0.1715(18) 0.0615(9) -0.0745(11) -0.0022(7) -0.0100(9)
P1 0.0824(12) 0.0582(9) 0.0727(11) -0.0204(8) -0.0069(9) 0.0069(8)
O1 0.0376(18) 0.0492(19) 0.057(2) -0.0215(16) -0.0054(15) -0.0038(14)
O2 0.044(2) 0.057(2) 0.070(2) -0.0266(19) -0.0104(17) -0.0100(16)
O3 0.042(2) 0.123(3) 0.054(2) -0.055(2) -0.0024(16) -0.014(2)
O4 0.044(2) 0.102(3) 0.048(2) -0.046(2) 0.0003(16) -0.0148(19)
O5 0.109(4) 0.074(3) 0.103(4) -0.020(3) -0.029(3) -0.020(3)
C1 0.044(3) 0.051(3) 0.061(3) -0.023(3) -0.014(2) -0.002(2)
C2 0.040(3) 0.061(3) 0.049(3) -0.021(2) -0.004(2) -0.011(2)
C3 0.035(3) 0.048(3) 0.040(3) -0.020(2) -0.0041(19) -0.005(2)
C4 0.039(3) 0.050(3) 0.045(3) -0.024(2) -0.005(2) -0.007(2)
C5 0.038(3) 0.058(3) 0.053(3) -0.023(3) -0.005(2) -0.010(2)
C6 0.045(3) 0.050(3) 0.051(3) -0.019(2) -0.010(2) -0.006(2)
C7 0.040(3) 0.073(3) 0.041(3) -0.030(3) -0.005(2) -0.001(2)
C8 0.036(3) 0.071(3) 0.047(3) -0.033(3) -0.008(2) -0.008(2)
C9 0.037(3) 0.064(3) 0.039(3) -0.026(2) -0.001(2) -0.005(2)
C10 0.036(3) 0.066(3) 0.044(3) -0.030(2) -0.005(2) -0.009(2)
C11 0.030(3) 0.098(4) 0.054(3) -0.042(3) -0.005(2) -0.011(3)
C12 0.045(3) 0.076(4) 0.036(3) -0.028(3) -0.006(2) -0.009(3)
C13 0.082(5) 0.071(4) 0.064(4) -0.031(3) -0.015(3) 0.012(3)
C14 0.107(7) 0.122(7) 0.068(5) -0.036(5) -0.014(4) 0.030(5)
C15 0.135(8) 0.154(9) 0.101(7) -0.053(7) -0.018(6) 0.066(7)
C16 0.108(7) 0.180(11) 0.119(9) -0.065(8) -0.030(6) 0.075(7)
C17 0.192(11) 0.165(9) 0.102(7) -0.067(7) -0.076(7) 0.092(8)
C18 0.147(8) 0.117(6) 0.071(5) -0.041(5) -0.025(5) 0.054(5)
C19A 0.060(7) 0.045(6) 0.063(6) -0.010(5) 0.005(5) 0.001(5)
C20A 0.095(9) 0.105(9) 0.082(8) -0.051(7) 0.007(6) 0.001(7)
C21A 0.138(11) 0.147(11) 0.153(12) -0.071(9) 0.008(9) -0.014(9)
C22A 0.146(11) 0.125(10) 0.122(10) -0.064(8) 0.019(8) -0.003(8)
C23A 0.145(11) 0.108(9) 0.145(11) -0.045(8) 0.010(8) -0.033(8)
C24A 0.102(9) 0.089(8) 0.098(9) -0.036(7) 0.024(7) 0.001(7)
C19B 0.118(12) 0.099(11) 0.109(12) -0.037(8) -0.018(8) -0.021(8)
C20B 0.144(13) 0.128(12) 0.129(13) -0.062(9) 0.003(9) -0.014(9)
C21B 0.129(12) 0.142(12) 0.121(12) -0.067(9) -0.006(8) 0.011(8)
C22B 0.112(11) 0.094(10) 0.101(10) -0.035(8) 0.010(8) 0.009(8)
C23B 0.125(12) 0.109(11) 0.131(12) -0.033(8) 0.013(9) -0.013(8)
C24B 0.107(11) 0.120(11) 0.118(11) -0.038(8) 0.001(8) -0.014(8)
C25 0.092(5) 0.069(4) 0.060(4) -0.025(3) -0.006(4) 0.000(4)
C26 0.123(7) 0.071(5) 0.147(8) -0.034(5) 0.002(6) -0.007(5)
C27 0.187(11) 0.082(7) 0.140(9) -0.045(6) 0.029(8) -0.005(7)
C28 0.219(13) 0.093(7) 0.110(8) -0.042(6) -0.003(8) -0.035(8)
C29 0.123(8) 0.128(8) 0.110(7) -0.044(6) 0.000(6) -0.047(7)
C30 0.102(6) 0.090(5) 0.091(6) -0.037(5) -0.012(5) -0.022(4)
C31 0.090(5) 0.052(4) 0.126(7) -0.018(4) -0.036(5) 0.001(3)
C32 0.149(8) 0.080(5) 0.159(10) -0.031(6) -0.065(7) 0.022(5)
C33 0.248(14) 0.108(8) 0.270(16) -0.058(9) -0.195(13) 0.034(9)
C34 0.202(14) 0.116(9) 0.31(2) -0.063(11) -0.181(15) 0.013(9)
C35 0.186(12) 0.089(7) 0.209(14) -0.037(8) -0.076(10) -0.037(7)
C36 0.167(9) 0.074(6) 0.181(10) -0.029(6) -0.106(8) -0.005(5)
C37 0.196(12) 0.152(9) 0.082(7) 0.017(6) -0.003(7) -0.092(9)
C38 0.201(12) 0.241(14) 0.079(7) -0.068(8) 0.007(7) -0.100(10)
C39 0.242(15) 0.099(8) 0.163(13) -0.041(8) -0.016(10) -0.048(9)
C40 0.217(13) 0.112(8) 0.182(13) -0.079(8) -0.053(10) 0.033(8)

loop_
_atom_type_symbol
_atom_type_description
_atom_type_scat_dispersion_real
_atom_type_scat_dispersion_imag
_atom_type_scat_source
C C 0.0033 0.0016
;
International Tables for Crystallography
(Vol. C, Tables 4.2.6.8 and 6.1.1.4)
;
H H 0.0000 0.0000
;
International Tables for Crystallography
(Vol. C, Table 6.1.1.4)
;
Au Au -2.0133 8.8022
;
International Tables for Crystallography
(Vol. C, Tables 4.2.6.8 and 6.1.1.4)
;
O O 0.0106 0.0060
;
International Tables for Crystallography
(Vol. C, Tables 4.2.6.8 and 6.1.1.4)
;
P P 0.1023 0.0942
;
International Tables for Crystallography
(Vol. C, Tables 4.2.6.8 and 6.1.1.4)
;
S S 0.1246 0.1234
;
International Tables for Crystallography
(Vol. C, Tables 4.2.6.8 and 6.1.1.4)
;

loop_
_geom_angle_atom_site_label_1
_geom_angle_atom_site_label_2
_geom_angle_atom_site_label_3
_geom_angle
_geom_angle_site_symmetry_1
_geom_angle_site_symmetry_3
S1 Au1 S1 180.0 . 2_776
S1 Au1 S2 90.58(5) . .
S1 Au1 S2 89.42(5) 2_776 .
S1 Au1 S2 89.42(5) . 2_776
S1 Au1 S2 90.58(5) 2_776 2_776
S2 Au1 S2 180.00(4) . 2_776
S4 Au2 S4 180.0 . 2_667
S4 Au2 S3 89.75(5) . 2_667
S4 Au2 S3 90.25(5) 2_667 2_667
S4 Au2 S3 90.25(5) . .
S4 Au2 S3 89.75(5) 2_667 .
S3 Au2 S3 180.0 2_667 .
C1 S1 Au1 102.56(17) . .
C6 S2 Au1 102.32(17) . .
C7 S3 Au2 102.57(17) . .
C12 S4 Au2 102.80(16) . .
C13 P1 C31 108.9(3) . .
C13 P1 C19A 108.5(3) . .
C31 P1 C19A 106.7(6) . .
C13 P1 C25 110.5(3) . .
C31 P1 C25 110.4(3) . .
C19A P1 C25 111.8(5) . .
C13 P1 C19B 101.3(3) . .
C31 P1 C19B 124.0(7) . .
C25 P1 C19B 101.0(7) . .
C3 O1 H1 109.8 . .
C4 O2 H2A 110.4 . .
C10 O3 H3 108.6 . .
C9 O4 H4 109.3 . .
C39 O5 C37 116.2(9) . .
C6 C1 C2 118.3(5) . .
C6 C1 S1 123.3(4) . .
C2 C1 S1 118.5(4) . .
C3 C2 C1 120.6(4) . .
C3 C2 H2 121.8 . .
C1 C2 H2 117.7 . .
C2 C3 O1 119.3(4) . .
C2 C3 C4 121.2(4) . .
O1 C3 C4 119.4(4) . .
O2 C4 C5 125.9(4) . .
O2 C4 C3 116.0(4) . .
C5 C4 C3 118.1(4) . .
C6 C5 C4 121.4(5) . .
C6 C5 H5 119.2 . .
C4 C5 H5 119.4 . .
C5 C6 C1 120.5(5) . .
C5 C6 S2 118.3(4) . .
C1 C6 S2 121.2(4) . .
C12 C7 C8 119.8(4) . .
C12 C7 S3 121.6(4) . .
C8 C7 S3 118.7(4) . .
C9 C8 C7 119.9(4) . .
C9 C8 H8 120.2 . .
C7 C8 H8 119.9 . .
C8 C9 O4 120.4(4) . .
C8 C9 C10 120.4(4) . .
O4 C9 C10 119.1(4) . .
C11 C10 O3 125.3(4) . .
C11 C10 C9 120.2(4) . .
O3 C10 C9 114.6(4) . .
C10 C11 C12 120.2(4) . .
C10 C11 H11 120.5 . .
C12 C11 H11 119.2 . .
C7 C12 C11 119.5(4) . .
C7 C12 S4 122.8(4) . .
C11 C12 S4 117.7(4) . .
C14 C13 C18 118.0(6) . .
C14 C13 P1 120.5(5) . .
C18 C13 P1 121.2(5) . .
C15 C14 C13 119.3(8) . .
C15 C14 H14 120.3 . .
C13 C14 H14 120.3 . .
C16 C15 C14 122.8(9) . .
C16 C15 H15 118.6 . .
C14 C15 H15 118.6 . .
C15 C16 C17 118.8(9) . .
C15 C16 H16 120.6 . .
C17 C16 H16 120.6 . .
C16 C17 C18 121.4(9) . .
C16 C17 H17 119.3 . .
C18 C17 H17 119.3 . .
C17 C18 C13 119.7(8) . .
C17 C18 H18 120.2 . .
C13 C18 H18 120.2 . .
C20A C19A C24A 122.8(12) . .
C20A C19A P1 117.6(11) . .
C24A C19A P1 119.6(10) . .
C19A C20A C21A 116.2(15) . .
C19A C20A H20 121.9 . .
C21A C20A H20 121.9 . .
C22A C21A C20A 117.5(17) . .
C22A C21A H21 121.3 . .
C20A C21A H21 121.3 . .
C21A C22A C23A 130.1(17) . .
C21A C22A H22 115.0 . .
C23A C22A H22 115.0 . .
C22A C23A C24A 111.4(15) . .
C22A C23A H23 124.3 . .
C24A C23A H23 124.3 . .
C23A C24A C19A 122.1(14) . .
C23A C24A H24 119.0 . .
C19A C24A H24 119.0 . .
C20B C19B C24B 121.1(17) . .
C20B C19B P1 127.7(15) . .
C24B C19B P1 111.2(14) . .
C19B C20B C21B 115.6(17) . .
C19B C20B H20A 122.2 . .
C21B C20B H20A 122.2 . .
C22B C21B C20B 119.5(17) . .
C22B C21B H21A 120.2 . .
C20B C21B H21A 120.2 . .
C23B C22B C21B 128.2(18) . .
C23B C22B H22A 115.9 . .
C21B C22B H22A 115.9 . .
C22B C23B C24B 112.5(18) . .
C22B C23B H23A 123.8 . .
C24B C23B H23A 123.8 . .
C23B C24B C19B 123.1(18) . .
C23B C24B H24A 118.5 . .
C19B C24B H24A 118.5 . .
C26 C25 C30 121.3(7) . .
C26 C25 P1 118.2(6) . .
C30 C25 P1 120.4(6) . .
C25 C26 C27 118.1(9) . .
C25 C26 H26 120.9 . .
C27 C26 H26 120.9 . .
C28 C27 C26 121.6(10) . .
C28 C27 H27 119.2 . .
C26 C27 H27 119.2 . .
C27 C28 C29 120.6(10) . .
C27 C28 H28 119.7 . .
C29 C28 H28 119.7 . .
C28 C29 C30 120.0(9) . .
C28 C29 H29 120.0 . .
C30 C29 H29 120.0 . .
C25 C30 C29 118.3(8) . .
C25 C30 H30 120.8 . .
C29 C30 H30 120.8 . .
C36 C31 C32 117.6(8) . .
C36 C31 P1 121.3(6) . .
C32 C31 P1 121.0(6) . .
C33 C32 C31 120.8(9) . .
C33 C32 H32 119.6 . .
C31 C32 H32 119.6 . .
C34 C33 C32 119.5(11) . .
C34 C33 H33 120.3 . .
C32 C33 H33 120.3 . .
C33 C34 C35 120.7(11) . .
C33 C34 H34 119.7 . .
C35 C34 H34 119.7 . .
C34 C35 C36 120.9(11) . .
C34 C35 H35 119.5 . .
C36 C35 H35 119.5 . .
C31 C36 C35 119.5(9) . .
C31 C36 H36 120.2 . .
C35 C36 H36 120.2 . .
O5 C37 C38 111.9(9) . .
O5 C37 H37A 112.8 . .
C38 C37 H37A 106.9 . .
O5 C37 H37B 110.2 . .
C38 C37 H37B 106.4 . .
H37A C37 H37B 108.3 . .
C37 C38 H38A 109.2 . .
C37 C38 H38B 110.6 . .
H38A C38 H38B 107.4 . .
C37 C38 H38C 111.9 . .
H38A C38 H38C 106.7 . .
H38B C38 H38C 110.9 . .
O5 C39 C40 112.2(10) . .
O5 C39 H39A 113.3 . .
C40 C39 H39A 105.0 . .
O5 C39 H39B 109.8 . .
C40 C39 H39B 105.7 . .
H39A C39 H39B 110.4 . .
C39 C40 H40A 110.3 . .
C39 C40 H40B 113.5 . .
H40A C40 H40B 104.7 . .
C39 C40 H40C 113.5 . .
H40A C40 H40C 104.0 . .
H40B C40 H40C 110.1 . .

loop_
_geom_bond_atom_site_label_1
_geom_bond_atom_site_label_2
_geom_bond_distance
_geom_bond_site_symmetry_2
Au1 S1 2.3034(15) .
Au1 S1 2.3035(15) 2_776
Au1 S2 2.3156(14) .
Au1 S2 2.3156(14) 2_776
Au2 S4 2.3006(15) .
Au2 S4 2.3006(15) 2_667
Au2 S3 2.3193(15) 2_667
Au2 S3 2.3193(15) .
S1 C1 1.749(5) .
S2 C6 1.777(5) .
S3 C7 1.774(5) .
S4 C12 1.765(5) .
P1 C13 1.767(6) .
P1 C31 1.782(8) .
P1 C19A 1.785(12) .
P1 C25 1.806(7) .
P1 C19B 1.84(2) .
O1 C3 1.385(5) .
O1 H1 0.8292 .
O2 C4 1.349(5) .
O2 H2A 0.8238 .
O3 C10 1.372(5) .
O3 H3 0.8166 .
O4 C9 1.382(5) .
O4 H4 0.8210 .
O5 C39 1.400(13) .
O5 C37 1.434(12) .
C1 C6 1.401(7) .
C1 C2 1.403(6) .
C2 C3 1.374(6) .
C2 H2 0.9299 .
C3 C4 1.398(6) .
C4 C5 1.389(6) .
C5 C6 1.377(7) .
C5 H5 0.9259 .
C7 C12 1.390(7) .
C7 C8 1.394(7) .
C8 C9 1.375(6) .
C8 H8 0.9205 .
C9 C10 1.390(6) .
C10 C11 1.364(6) .
C11 C12 1.404(6) .
C11 H11 0.9320 .
C13 C14 1.375(10) .
C13 C18 1.383(9) .
C14 C15 1.362(11) .
C14 H14 0.9300 .
C15 C16 1.323(12) .
C15 H15 0.9300 .
C16 C17 1.341(12) .
C16 H16 0.9300 .
C17 C18 1.370(11) .
C17 H17 0.9300 .
C18 H18 0.9300 .
C19A C20A 1.377(13) .
C19A C24A 1.439(15) .
C20A C21A 1.411(16) .
C20A H20 0.9300 .
C21A C22A 1.397(14) .
C21A H21 0.9300 .
C22A C23A 1.358(19) .
C22A H22 0.9300 .
C23A C24A 1.403(12) .
C23A H23 0.9300 .
C24A H24 0.9300 .
C19B C20B 1.382(13) .
C19B C24B 1.444(17) .
C20B C21B 1.418(17) .
C20B H20A 0.9300 .
C21B C22B 1.392(14) .
C21B H21A 0.9300 .
C22B C23B 1.34(2) .
C22B H22A 0.9300 .
C23B C24B 1.402(13) .
C23B H23A 0.9300 .
C24B H24A 0.9300 .
C25 C26 1.369(9) .
C25 C30 1.361(10) .
C26 C27 1.407(11) .
C26 H26 0.9300 .
C27 C28 1.319(12) .
C27 H27 0.9300 .
C28 C29 1.359(11) .
C28 H28 0.9300 .
C29 C30 1.417(10) .
C29 H29 0.9300 .
C30 H30 0.9300 .
C31 C36 1.337(10) .
C31 C32 1.393(10) .
C32 C33 1.368(12) .
C32 H32 0.9300 .
C33 C34 1.307(14) .
C33 H33 0.9300 .
C34 C35 1.334(14) .
C34 H34 0.9300 .
C35 C36 1.380(13) .
C35 H35 0.9300 .
C36 H36 0.9300 .
C37 C38 1.430(14) .
C37 H37A 0.9447 .
C37 H37B 0.9892 .
C38 H38A 0.9974 .
C38 H38B 0.9471 .
C38 H38C 0.9563 .
C39 C40 1.471(15) .
C39 H39A 0.9312 .
C39 H39B 0.9761 .
C40 H40A 1.0282 .
C40 H40B 0.9508 .
C40 H40C 0.9616 .

loop_
_geom_hbond_atom_site_label_D
_geom_hbond_atom_site_label_H
_geom_hbond_atom_site_label_A
_geom_hbond_site_symmetry_A
_geom_hbond_distance_DA
_geom_hbond_distance_DH
_geom_hbond_distance_HA
_geom_hbond_angle_DHA
_geom_hbond_publ_flag
O1 H1 O2 . 2.672(5) 0.829(3) 2.407(3) 99.5(2) no
O1 H1 O5 . 2.695(5) 0.829(3) 1.909(5) 157.8(3) no
O2 H2A O4 . 2.749(5) 0.824(4) 1.953(3) 162.1(3) no
O3 H3 O1 1_455 2.762(5) 0.817(4) 2.097(3) 138.5(3) no
O4 H4 O1 2_766 2.971(6) 0.821(4) 2.260(4) 145.2(2) no
O4 H4 O3 . 2.634(5) 0.821(4) 2.172(3) 115.6(3) no

loop_
_geom_torsion_atom_site_label_1
_geom_torsion_atom_site_label_2
_geom_torsion_atom_site_label_3
_geom_torsion_atom_site_label_4
_geom_torsion
Au1 S1 C1 C6 0.3(5)
Au1 S1 C1 C2 -179.4(4)
C6 C1 C2 C3 -0.3(8)
S1 C1 C2 C3 179.4(4)
C1 C2 C3 O1 175.6(4)
C1 C2 C3 C4 -0.8(7)
C2 C3 C4 O2 -179.3(4)
O1 C3 C4 O2 4.3(6)
C2 C3 C4 C5 1.1(7)
O1 C3 C4 C5 -175.4(4)
O2 C4 C5 C6 -179.9(5)
C3 C4 C5 C6 -0.2(8)
C4 C5 C6 C1 -0.8(8)
C4 C5 C6 S2 179.6(4)
C2 C1 C6 C5 1.1(8)
S1 C1 C6 C5 -178.6(4)
C2 C1 C6 S2 -179.3(4)
S1 C1 C6 S2 0.9(7)
Au1 S2 C6 C5 178.0(4)
Au1 S2 C6 C1 -1.6(5)
Au2 S3 C7 C12 -2.1(5)
Au2 S3 C7 C8 175.9(4)
C12 C7 C8 C9 -0.3(8)
S3 C7 C8 C9 -178.4(4)
C7 C8 C9 O4 179.6(5)
C7 C8 C9 C10 -0.3(8)
C8 C9 C10 C11 0.6(8)
O4 C9 C10 C11 -179.2(5)
C8 C9 C10 O3 180.0(5)
O4 C9 C10 O3 0.1(7)
O3 C10 C11 C12 -179.7(5)
C9 C10 C11 C12 -0.4(8)
C8 C7 C12 C11 0.5(8)
S3 C7 C12 C11 178.5(4)
C8 C7 C12 S4 -177.3(4)
S3 C7 C12 S4 0.7(7)
C10 C11 C12 C7 -0.2(9)
C10 C11 C12 S4 177.7(4)
Au2 S4 C12 C7 1.1(5)
Au2 S4 C12 C11 -176.7(4)
C31 P1 C13 C14 48.5(8)
C19A P1 C13 C14 164.2(8)
C25 P1 C13 C14 -72.9(7)
C19B P1 C13 C14 -179.4(10)
C31 P1 C13 C18 -137.1(7)
C19A P1 C13 C18 -21.3(9)
C25 P1 C13 C18 101.5(7)
C19B P1 C13 C18 -4.9(10)
C18 C13 C14 C15 2.9(14)
P1 C13 C14 C15 177.6(8)
C13 C14 C15 C16 -2.5(18)
C14 C15 C16 C17 0(2)
C15 C16 C17 C18 2(2)
C16 C17 C18 C13 -1.7(18)
C14 C13 C18 C17 -0.9(14)
P1 C13 C18 C17 -175.5(8)
C13 P1 C19A C20A 82.3(5)
C31 P1 C19A C20A -160.5(5)
C25 P1 C19A C20A -39.7(6)
C13 P1 C19A C24A -97.6(5)
C31 P1 C19A C24A 19.6(5)
C25 P1 C19A C24A 140.4(6)
C24A C19A C20A C21A 0.07(14)
P1 C19A C20A C21A -179.82(11)
C19A C20A C21A C22A 0.15(14)
C20A C21A C22A C23A -0.4(4)
C21A C22A C23A C24A 0.3(4)
C22A C23A C24A C19A -0.1(4)
C20A C19A C24A C23A -0.1(3)
P1 C19A C24A C23A 179.8(2)
C13 P1 C19B C20B 89.6(6)
C31 P1 C19B C20B -148.2(7)
C25 P1 C19B C20B -24.1(6)
C13 P1 C19B C24B -90.4(6)
C31 P1 C19B C24B 31.8(7)
C25 P1 C19B C24B 155.9(6)
C24B C19B C20B C21B 0.13(13)
P1 C19B C20B C21B -179.85(12)
C19B C20B C21B C22B 0.14(14)
C20B C21B C22B C23B -0.3(4)
C21B C22B C23B C24B 0.2(4)
C22B C23B C24B C19B 0.1(4)
C20B C19B C24B C23B -0.3(3)
P1 C19B C24B C23B 179.7(2)
C13 P1 C25 C26 -170.5(6)
C31 P1 C25 C26 69.0(7)
C19A P1 C25 C26 -49.6(8)
C19B P1 C25 C26 -63.9(7)
C13 P1 C25 C30 13.5(7)
C31 P1 C25 C30 -107.0(7)
C19A P1 C25 C30 134.4(7)
C19B P1 C25 C30 120.1(7)
C30 C25 C26 C27 -2.2(13)
P1 C25 C26 C27 -178.1(7)
C25 C26 C27 C28 1.0(16)
C26 C27 C28 C29 -0.9(18)
C27 C28 C29 C30 1.8(16)
C26 C25 C30 C29 3.1(12)
P1 C25 C30 C29 179.0(6)
C28 C29 C30 C25 -2.9(13)
C13 P1 C31 C36 32.7(9)
C19A P1 C31 C36 -84.2(9)
C25 P1 C31 C36 154.1(8)
C19B P1 C31 C36 -86.1(10)
C13 P1 C31 C32 -143.9(7)
C19A P1 C31 C32 99.2(8)
C25 P1 C31 C32 -22.5(9)
C19B P1 C31 C32 97.3(9)
C36 C31 C32 C33 7.4(17)
P1 C31 C32 C33 -175.8(10)
C31 C32 C33 C34 -1(2)
C32 C33 C34 C35 -7(3)
C33 C34 C35 C36 10(3)
C32 C31 C36 C35 -4.6(17)
P1 C31 C36 C35 178.7(10)
C34 C35 C36 C31 -4(2)
C39 O5 C37 C38 178.3(11)
C37 O5 C39 C40 -177.4(10)
